data_4503216
loop_
_publ_author_name
'Yue, Chengyang'
'Jiang, Feilong'
'Xu, Ying'
'Yuan, Daqiang'
'Chen, Lian'
'Yan, Chunfeng'
'Hong, Maochun'

_publ_section_title
;
 The Aggregations and Strong Emissions of d8 and d10
 Metal--8-Hydroxyquinaldine Complexes
;
_journal_coden_ASTM CGDEFU
_journal_issue 8
_journal_name_full 'Crystal Growth & Design'
_journal_page_first 2721
_journal_page_last 2728
_journal_paper_doi 10.1021/cg700785h
_journal_volume 8
_journal_year 2008
_chemical_formula_moiety 'C20 H16 N2 O2 Pd'
_chemical_formula_sum 'C20 H16 N2 O2 Pd'
_chemical_formula_weight 422.75
_space_group_IT_number 14
_symmetry_cell_setting monoclinic
_symmetry_space_group_name_Hall '-P 2yn'
_symmetry_space_group_name_H-M 'P 1 21/n 1'
_atom_sites_solution_hydrogens geom
_atom_sites_solution_primary direct
_atom_sites_solution_secondary difmap
_audit_creation_method SHELXL-97
_cell_angle_alpha 90.00
_cell_angle_beta 94.493(4)
_cell_angle_gamma 90.00
_cell_formula_units_Z 6
_cell_length_a 9.5205(5)
_cell_length_b 15.5500(8)
_cell_length_c 16.7196(10)
_cell_measurement_reflns_used 5838
_cell_measurement_temperature 293(2)
_cell_measurement_theta_max 27.4835
_cell_measurement_theta_min 3.1243
_cell_volume 2467.6(2)
_computing_cell_refinement 'CrystalClear (Rigaku Corp., 2000)'
_computing_data_collection 'CrystalClear (Rigaku Corp., 2000)'
_computing_data_reduction 'CrystalClear (Rigaku Corp., 2000)'
_computing_structure_refinement 'SHELXL-97 (Sheldrick, 1997)'
_computing_structure_solution 'SHELXS-97 (Sheldrick, 1990)'
_diffrn_ambient_temperature 293(2)
_diffrn_measured_fraction_theta_full 0.995
_diffrn_measured_fraction_theta_max 0.995
_diffrn_measurement_device_type
;
Mercury70 (2x2 bin mode)
;
_diffrn_measurement_method CCD_Profile_fitting
_diffrn_radiation_monochromator graphite
_diffrn_radiation_source 'fine-focus sealed tube'
_diffrn_radiation_type MoK\a
_diffrn_radiation_wavelength 0.71073
_diffrn_reflns_av_R_equivalents 0.0243
_diffrn_reflns_av_sigmaI/netI 0.0247
_diffrn_reflns_limit_h_max 12
_diffrn_reflns_limit_h_min -11
_diffrn_reflns_limit_k_max 20
_diffrn_reflns_limit_k_min -20
_diffrn_reflns_limit_l_max 21
_diffrn_reflns_limit_l_min -20
_diffrn_reflns_number 18674
_diffrn_reflns_theta_full 27.48
_diffrn_reflns_theta_max 27.48
_diffrn_reflns_theta_min 3.39
_exptl_absorpt_coefficient_mu 1.144
_exptl_absorpt_correction_T_max 0.8655
_exptl_absorpt_correction_T_min 0.8035
_exptl_absorpt_correction_type multi-scan
_exptl_absorpt_process_details '(Rigaku Corp., 2000)'
_exptl_crystal_colour Red
_exptl_crystal_density_diffrn 1.707
_exptl_crystal_density_method 'not measured'
_exptl_crystal_description Prism
_exptl_crystal_F_000 1272
_exptl_crystal_size_max 0.20
_exptl_crystal_size_mid 0.13
_exptl_crystal_size_min 0.13
_refine_diff_density_max 1.025
_refine_diff_density_min -0.704
_refine_diff_density_rms 0.078
_refine_ls_extinction_method none
_refine_ls_goodness_of_fit_ref 1.204
_refine_ls_hydrogen_treatment constr
_refine_ls_matrix_type full
_refine_ls_number_parameters 343
_refine_ls_number_reflns 5631
_refine_ls_number_restraints 0
_refine_ls_restrained_S_all 1.204
_refine_ls_R_factor_all 0.0448
_refine_ls_R_factor_gt 0.0406
_refine_ls_shift/su_max 0.001
_refine_ls_shift/su_mean 0.000
_refine_ls_structure_factor_coef Fsqd
_refine_ls_weighting_details 'calc w=1/[\s^2^(Fo^2^)+(0.0309P)^2^+1.9321P] where P=(Fo^2^+2Fc^2^)/3'
_refine_ls_weighting_scheme calc
_refine_ls_wR_factor_gt 0.0817
_refine_ls_wR_factor_ref 0.0844
_reflns_number_gt 5271
_reflns_number_total 5658
_reflns_threshold_expression >2sigma(I)
_cod_data_source_file cg700785h-file001.cif
_cod_data_source_block e:\crystal\yy-13\14
_cod_depositor_comments
;
The following automatic conversions were performed:

'_exptl_absorpt_correction_type' value 'Multi-scan' changed to
'multi-scan' according to
/home/saulius/struct/CIF-dictionaries/cif_core.dic dictionary named
'cif_core.dic' version 2.4.1 from 2010-06-29.

Automatic conversion script
Id: cif_fix_values 1715 2011-07-08 13:25:40Z adriana 
;
_cod_original_sg_symbol_Hall -P2yn
_cod_original_sg_symbol_H-M P21/n
_cod_database_code 4503216

loop_
_symmetry_equiv_pos_as_xyz
'x, y, z'
'-x+1/2, y+1/2, -z+1/2'
'-x, -y, -z'
'x-1/2, -y-1/2, z-1/2'

loop_
_atom_site_label
_atom_site_type_symbol
_atom_site_fract_x
_atom_site_fract_y
_atom_site_fract_z
_atom_site_U_iso_or_equiv
_atom_site_adp_type
_atom_site_occupancy
_atom_site_symmetry_multiplicity
_atom_site_calc_flag
_atom_site_refinement_flags
Pd1 Pd 0.41639(2) 0.653638(14) 0.364612(14) 0.03315(8) Uani 1 1 d .
Pd2 Pd 0.5000 0.5000 0.5000 0.03385(9) Uani 1 2 d S
O1 O 0.2159(2) 0.61721(16) 0.35414(15) 0.0494(6) Uani 1 1 d .
O2 O 0.6156(2) 0.69460(16) 0.37145(15) 0.0482(6) Uani 1 1 d .
O3 O 0.6597(2) 0.46284(15) 0.43789(14) 0.0482(6) Uani 1 1 d .
N1 N 0.4318(3) 0.56390(15) 0.27481(15) 0.0357(6) Uani 1 1 d .
N2 N 0.3988(3) 0.74568(15) 0.45168(15) 0.0354(6) Uani 1 1 d .
N3 N 0.3949(3) 0.40743(16) 0.42977(15) 0.0381(6) Uani 1 1 d .
C1 C 0.5410(4) 0.5384(2) 0.2360(2) 0.0408(7) Uani 1 1 d .
C2 C 0.5231(4) 0.4732(2) 0.1769(2) 0.0518(9) Uani 1 1 d .
H2 H 0.6002 0.4560 0.1500 0.062 Uiso 1 1 calc R
C3 C 0.3972(4) 0.4355(2) 0.1588(2) 0.0555(9) Uani 1 1 d .
H3 H 0.3882 0.3931 0.1195 0.067 Uiso 1 1 calc R
C4 C 0.2794(4) 0.4600(2) 0.1990(2) 0.0440(8) Uani 1 1 d .
C5 C 0.1434(4) 0.4251(2) 0.1855(2) 0.0538(9) Uani 1 1 d .
H5 H 0.1266 0.3814 0.1480 0.065 Uiso 1 1 calc R
C6 C 0.0362(4) 0.4548(2) 0.2271(2) 0.0539(9) Uani 1 1 d .
H6 H -0.0533 0.4315 0.2170 0.065 Uiso 1 1 calc R
C7 C 0.0577(4) 0.5200(2) 0.2847(2) 0.0489(8) Uani 1 1 d .
H7 H -0.0171 0.5391 0.3126 0.059 Uiso 1 1 calc R
C8 C 0.1902(3) 0.5560(2) 0.3003(2) 0.0398(7) Uani 1 1 d .
C9 C 0.3016(3) 0.52583(19) 0.25654(19) 0.0384(7) Uani 1 1 d .
C10 C 0.6835(4) 0.5752(2) 0.2541(2) 0.0547(9) Uani 1 1 d .
H10A H 0.6807 0.6360 0.2442 0.082 Uiso 1 1 calc R
H10B H 0.7482 0.5486 0.2205 0.082 Uiso 1 1 calc R
H10C H 0.7137 0.5649 0.3094 0.082 Uiso 1 1 calc R
C11 C 0.2898(4) 0.7694(2) 0.49153(19) 0.0406(7) Uani 1 1 d .
C12 C 0.3035(4) 0.8396(2) 0.5457(2) 0.0556(10) Uani 1 1 d .
H12 H 0.2263 0.8563 0.5727 0.067 Uiso 1 1 calc R
C13 C 0.4266(5) 0.8827(3) 0.5589(2) 0.0598(10) Uani 1 1 d .
H13 H 0.4326 0.9289 0.5943 0.072 Uiso 1 1 calc R
C14 C 0.5453(4) 0.8582(2) 0.5195(2) 0.0489(9) Uani 1 1 d .
C15 C 0.6781(5) 0.8976(3) 0.5294(2) 0.0614(11) Uani 1 1 d .
H15 H 0.6926 0.9439 0.5642 0.074 Uiso 1 1 calc R
C16 C 0.7857(5) 0.8681(3) 0.4881(2) 0.0616(11) Uani 1 1 d .
H16 H 0.8735 0.8943 0.4958 0.074 Uiso 1 1 calc R
C17 C 0.7680(4) 0.7992(2) 0.4340(2) 0.0523(9) Uani 1 1 d .
H17 H 0.8434 0.7804 0.4064 0.063 Uiso 1 1 calc R
C18 C 0.6377(4) 0.7593(2) 0.4218(2) 0.0415(7) Uani 1 1 d .
C19 C 0.5259(3) 0.78850(19) 0.4660(2) 0.0400(7) Uani 1 1 d .
C20 C 0.1528(4) 0.7240(2) 0.4805(2) 0.0525(9) Uani 1 1 d .
H20A H 0.1122 0.7330 0.4268 0.079 Uiso 1 1 calc R
H20B H 0.0903 0.7460 0.5179 0.079 Uiso 1 1 calc R
H20C H 0.1671 0.6636 0.4896 0.079 Uiso 1 1 calc R
C21 C 0.2619(4) 0.3811(2) 0.4259(2) 0.0435(8) Uani 1 1 d .
C22 C 0.2171(5) 0.3141(3) 0.3727(2) 0.0594(10) Uani 1 1 d .
H22 H 0.1239 0.2958 0.3714 0.071 Uiso 1 1 calc R
C23 C 0.3040(5) 0.2758(2) 0.3238(2) 0.0618(11) Uani 1 1 d .
H23 H 0.2710 0.2322 0.2892 0.074 Uiso 1 1 calc R
C24 C 0.4465(4) 0.3030(2) 0.3256(2) 0.0496(9) Uani 1 1 d .
C25 C 0.5474(5) 0.2688(2) 0.2769(2) 0.0612(11) Uani 1 1 d .
H25 H 0.5228 0.2248 0.2407 0.073 Uiso 1 1 calc R
C26 C 0.6812(5) 0.3007(2) 0.2833(2) 0.0616(11) Uani 1 1 d .
H26 H 0.7470 0.2782 0.2507 0.074 Uiso 1 1 calc R
C27 C 0.7220(4) 0.3657(2) 0.3371(2) 0.0533(9) Uani 1 1 d .
H27 H 0.8143 0.3857 0.3402 0.064 Uiso 1 1 calc R
C28 C 0.6265(4) 0.4012(2) 0.3864(2) 0.0423(7) Uani 1 1 d .
C29 C 0.4859(4) 0.3689(2) 0.37969(18) 0.0411(8) Uani 1 1 d .
C30 C 0.1578(4) 0.4206(3) 0.4769(3) 0.0630(11) Uani 1 1 d .
H30A H 0.1854 0.4091 0.5324 0.094 Uiso 1 1 calc R
H30B H 0.0663 0.3964 0.4632 0.094 Uiso 1 1 calc R
H30C H 0.1546 0.4816 0.4681 0.094 Uiso 1 1 calc R

loop_
_atom_site_aniso_label
_atom_site_aniso_U_11
_atom_site_aniso_U_22
_atom_site_aniso_U_33
_atom_site_aniso_U_23
_atom_site_aniso_U_13
_atom_site_aniso_U_12
Pd1 0.03329(14) 0.03093(12) 0.03459(13) -0.00117(9) -0.00148(9) -0.00133(9)
Pd2 0.03747(19) 0.03223(16) 0.03199(17) 0.00047(13) 0.00364(13) -0.00024(13)
O1 0.0375(13) 0.0551(14) 0.0555(15) -0.0182(12) 0.0029(11) -0.0043(11)
O2 0.0401(13) 0.0523(14) 0.0523(14) -0.0134(12) 0.0049(11) -0.0088(11)
O3 0.0444(13) 0.0517(13) 0.0493(14) -0.0088(11) 0.0092(11) -0.0032(11)
N1 0.0390(14) 0.0316(12) 0.0357(13) 0.0025(10) -0.0029(11) 0.0023(11)
N2 0.0392(14) 0.0317(12) 0.0348(13) 0.0035(10) -0.0002(11) 0.0013(11)
N3 0.0444(15) 0.0351(13) 0.0342(13) 0.0057(11) -0.0015(11) -0.0027(12)
C1 0.0452(18) 0.0371(16) 0.0402(17) 0.0039(13) 0.0044(14) 0.0039(14)
C2 0.060(2) 0.0487(19) 0.047(2) -0.0077(16) 0.0090(18) 0.0078(18)
C3 0.068(3) 0.048(2) 0.048(2) -0.0112(16) -0.0069(19) 0.0036(19)
C4 0.057(2) 0.0352(16) 0.0373(17) -0.0008(13) -0.0100(15) 0.0011(15)
C5 0.066(3) 0.0450(19) 0.047(2) -0.0080(16) -0.0157(18) -0.0068(18)
C6 0.048(2) 0.054(2) 0.057(2) -0.0006(18) -0.0136(18) -0.0144(18)
C7 0.0384(18) 0.054(2) 0.053(2) 0.0007(16) -0.0060(16) -0.0053(16)
C8 0.0375(17) 0.0395(16) 0.0414(17) -0.0013(13) -0.0038(14) 0.0006(14)
C9 0.0402(17) 0.0334(15) 0.0394(17) 0.0126(13) -0.0108(14) -0.0036(13)
C10 0.048(2) 0.053(2) 0.065(2) -0.0081(18) 0.0168(18) -0.0055(17)
C11 0.0473(19) 0.0396(16) 0.0348(16) 0.0040(13) 0.0019(14) 0.0050(14)
C12 0.063(2) 0.056(2) 0.049(2) -0.0090(17) 0.0100(18) 0.0061(19)
C13 0.079(3) 0.049(2) 0.051(2) -0.0128(17) 0.003(2) 0.000(2)
C14 0.063(2) 0.0413(18) 0.0405(18) -0.0001(14) -0.0058(17) -0.0056(16)
C15 0.079(3) 0.051(2) 0.053(2) -0.0086(18) -0.008(2) -0.023(2)
C16 0.064(3) 0.064(2) 0.055(2) 0.0013(19) -0.004(2) -0.030(2)
C17 0.046(2) 0.063(2) 0.048(2) 0.0004(17) 0.0020(16) -0.0167(18)
C18 0.0426(18) 0.0419(17) 0.0394(17) 0.0041(14) -0.0014(14) -0.0058(14)
C19 0.0433(18) 0.0321(15) 0.0424(17) 0.0130(13) -0.0101(14) -0.0049(13)
C20 0.043(2) 0.059(2) 0.056(2) -0.0063(18) 0.0074(17) 0.0009(17)
C21 0.0468(19) 0.0430(17) 0.0402(18) 0.0091(14) 0.0005(15) -0.0075(15)
C22 0.065(3) 0.055(2) 0.056(2) 0.0017(19) -0.007(2) -0.016(2)
C23 0.093(3) 0.0440(19) 0.047(2) -0.0059(17) -0.007(2) -0.007(2)
C24 0.076(3) 0.0335(16) 0.0386(18) 0.0035(14) -0.0019(17) 0.0029(17)
C25 0.099(3) 0.0402(19) 0.044(2) -0.0043(16) 0.002(2) 0.009(2)
C26 0.094(3) 0.048(2) 0.045(2) 0.0020(17) 0.017(2) 0.021(2)
C27 0.062(2) 0.052(2) 0.048(2) 0.0061(16) 0.0174(18) 0.0150(18)
C28 0.051(2) 0.0380(16) 0.0383(17) 0.0069(14) 0.0033(15) 0.0044(15)
C29 0.061(2) 0.0334(15) 0.0292(15) 0.0084(12) 0.0066(15) 0.0127(15)
C30 0.049(2) 0.070(3) 0.070(3) -0.001(2) 0.007(2) -0.014(2)

loop_
_atom_type_symbol
_atom_type_description
_atom_type_scat_dispersion_real
_atom_type_scat_dispersion_imag
_atom_type_scat_source
C C 0.0033 0.0016 'International Tables Vol C Tables 4.2.6.8 and 6.1.1.4'
H H 0.0000 0.0000 'International Tables Vol C Tables 4.2.6.8 and 6.1.1.4'
N N 0.0061 0.0033 'International Tables Vol C Tables 4.2.6.8 and 6.1.1.4'
O O 0.0106 0.0060 'International Tables Vol C Tables 4.2.6.8 and 6.1.1.4'
Pd Pd -0.9988 1.0072 'International Tables Vol C Tables 4.2.6.8 and 6.1.1.4'

loop_
_geom_angle_atom_site_label_1
_geom_angle_atom_site_label_2
_geom_angle_atom_site_label_3
_geom_angle
_geom_angle_site_symmetry_1
_geom_angle_site_symmetry_3
O1 Pd1 O2 177.33(11) . .
O1 Pd1 N2 97.46(10) . .
O2 Pd1 N2 82.36(10) . .
O1 Pd1 N1 82.28(10) . .
O2 Pd1 N1 97.82(10) . .
N2 Pd1 N1 178.33(10) . .
O3 Pd2 O3 180.000(1) . 3_666
O3 Pd2 N3 81.80(10) . .
O3 Pd2 N3 98.20(10) 3_666 .
O3 Pd2 N3 98.20(10) . 3_666
O3 Pd2 N3 81.80(10) 3_666 3_666
N3 Pd2 N3 180.00(10) . 3_666
C8 O1 Pd1 113.0(2) . .
C18 O2 Pd1 112.6(2) . .
C28 O3 Pd2 113.6(2) . .
C1 N1 C9 119.0(3) . .
C1 N1 Pd1 131.4(2) . .
C9 N1 Pd1 109.6(2) . .
C11 N2 C19 119.1(3) . .
C11 N2 Pd1 131.2(2) . .
C19 N2 Pd1 109.7(2) . .
C21 N3 C29 118.4(3) . .
C21 N3 Pd2 131.3(2) . .
C29 N3 Pd2 110.2(2) . .
N1 C1 C2 119.9(3) . .
N1 C1 C10 121.5(3) . .
C2 C1 C10 118.5(3) . .
C3 C2 C1 121.7(3) . .
C3 C2 H2 119.2 . .
C1 C2 H2 119.2 . .
C2 C3 C4 120.2(3) . .
C2 C3 H3 119.9 . .
C4 C3 H3 119.9 . .
C3 C4 C5 125.3(3) . .
C3 C4 C9 116.2(3) . .
C5 C4 C9 118.5(3) . .
C6 C5 C4 120.4(3) . .
C6 C5 H5 119.8 . .
C4 C5 H5 119.8 . .
C5 C6 C7 121.5(3) . .
C5 C6 H6 119.3 . .
C7 C6 H6 119.3 . .
C8 C7 C6 120.2(3) . .
C8 C7 H7 119.9 . .
C6 C7 H7 119.9 . .
O1 C8 C7 122.5(3) . .
O1 C8 C9 119.0(3) . .
C7 C8 C9 118.5(3) . .
N1 C9 C4 123.0(3) . .
N1 C9 C8 116.0(3) . .
C4 C9 C8 121.0(3) . .
C1 C10 H10A 109.5 . .
C1 C10 H10B 109.5 . .
H10A C10 H10B 109.5 . .
C1 C10 H10C 109.5 . .
H10A C10 H10C 109.5 . .
H10B C10 H10C 109.5 . .
N2 C11 C12 119.9(3) . .
N2 C11 C20 121.3(3) . .
C12 C11 C20 118.8(3) . .
C13 C12 C11 121.4(4) . .
C13 C12 H12 119.3 . .
C11 C12 H12 119.3 . .
C12 C13 C14 120.4(3) . .
C12 C13 H13 119.8 . .
C14 C13 H13 119.8 . .
C15 C14 C13 125.2(4) . .
C15 C14 C19 118.9(4) . .
C13 C14 C19 115.9(3) . .
C16 C15 C14 120.0(4) . .
C16 C15 H15 120.0 . .
C14 C15 H15 120.0 . .
C15 C16 C17 121.9(4) . .
C15 C16 H16 119.0 . .
C17 C16 H16 119.0 . .
C18 C17 C16 119.8(4) . .
C18 C17 H17 120.1 . .
C16 C17 H17 120.1 . .
O2 C18 C17 122.1(3) . .
O2 C18 C19 119.3(3) . .
C17 C18 C19 118.6(3) . .
N2 C19 C14 123.3(3) . .
N2 C19 C18 115.9(3) . .
C14 C19 C18 120.8(3) . .
C11 C20 H20A 109.5 . .
C11 C20 H20B 109.5 . .
H20A C20 H20B 109.5 . .
C11 C20 H20C 109.5 . .
H20A C20 H20C 109.5 . .
H20B C20 H20C 109.5 . .
N3 C21 C22 119.9(3) . .
N3 C21 C30 121.3(3) . .
C22 C21 C30 118.8(3) . .
C23 C22 C21 122.6(4) . .
C23 C22 H22 118.7 . .
C21 C22 H22 118.7 . .
C22 C23 C24 119.2(4) . .
C22 C23 H23 120.4 . .
C24 C23 H23 120.4 . .
C29 C24 C25 119.3(4) . .
C29 C24 C23 116.1(3) . .
C25 C24 C23 124.6(4) . .
C26 C25 C24 119.4(4) . .
C26 C25 H25 120.3 . .
C24 C25 H25 120.3 . .
C25 C26 C27 121.9(4) . .
C25 C26 H26 119.1 . .
C27 C26 H26 119.1 . .
C28 C27 C26 120.7(4) . .
C28 C27 H27 119.6 . .
C26 C27 H27 119.6 . .
O3 C28 C27 123.0(3) . .
O3 C28 C29 119.1(3) . .
C27 C28 C29 117.9(3) . .
N3 C29 C24 123.9(3) . .
N3 C29 C28 115.3(3) . .
C24 C29 C28 120.8(3) . .
C21 C30 H30A 109.5 . .
C21 C30 H30B 109.5 . .
H30A C30 H30B 109.5 . .
C21 C30 H30C 109.5 . .
H30A C30 H30C 109.5 . .
H30B C30 H30C 109.5 . .

loop_
_geom_bond_atom_site_label_1
_geom_bond_atom_site_label_2
_geom_bond_distance
_geom_bond_site_symmetry_2
Pd1 O1 1.986(2) .
Pd1 O2 1.995(2) .
Pd1 N2 2.058(2) .
Pd1 N1 2.063(3) .
Pd2 O3 1.993(2) .
Pd2 O3 1.993(2) 3_666
Pd2 N3 2.066(3) .
Pd2 N3 2.066(3) 3_666
O1 C8 1.320(4) .
O2 C18 1.317(4) .
O3 C28 1.311(4) .
N1 C1 1.328(4) .
N1 C9 1.386(4) .
N2 C11 1.328(4) .
N2 C19 1.386(4) .
N3 C21 1.327(4) .
N3 C29 1.388(4) .
C1 C2 1.416(5) .
C1 C10 1.482(5) .
C2 C3 1.348(5) .
C2 H2 0.9300 .
C3 C4 1.404(5) .
C3 H3 0.9300 .
C4 C5 1.406(5) .
C4 C9 1.409(5) .
C5 C6 1.359(5) .
C5 H5 0.9300 .
C6 C7 1.403(5) .
C6 H6 0.9300 .
C7 C8 1.385(5) .
C7 H7 0.9300 .
C8 C9 1.415(5) .
C10 H10A 0.9600 .
C10 H10B 0.9600 .
C10 H10C 0.9600 .
C11 C12 1.417(5) .
C11 C20 1.482(5) .
C12 C13 1.353(6) .
C12 H12 0.9300 .
C13 C14 1.406(6) .
C13 H13 0.9300 .
C14 C15 1.403(5) .
C14 C19 1.408(5) .
C15 C16 1.359(6) .
C15 H15 0.9300 .
C16 C17 1.403(5) .
C16 H16 0.9300 .
C17 C18 1.389(5) .
C17 H17 0.9300 .
C18 C19 1.417(5) .
C20 H20A 0.9600 .
C20 H20B 0.9600 .
C20 H20C 0.9600 .
C21 C22 1.414(5) .
C21 C30 1.490(5) .
C22 C23 1.347(6) .
C22 H22 0.9300 .
C23 C24 1.420(6) .
C23 H23 0.9300 .
C24 C29 1.399(5) .
C24 C25 1.411(5) .
C25 C26 1.363(6) .
C25 H25 0.9300 .
C26 C27 1.389(6) .
C26 H26 0.9300 .
C27 C28 1.388(5) .
C27 H27 0.9300 .
C28 C29 1.426(5) .
C30 H30A 0.9600 .
C30 H30B 0.9600 .
C30 H30C 0.9600 .
